data_7117499
loop_
_publ_author_name
'Hursthouse, M.B.'
'Galas, A.M.R.'

_publ_section_title
;
 X-Ray Crystal Structure of K5 (Nb (C N)8) and a Change in the Structure
 of (Nb (C N)8)(5-) in Solution
;
_journal_name_full
;
Journal of the Chemical Society. Chemical Communications (1972-)
;
_journal_page_first 1167
_journal_page_last 1168
_journal_volume 1980
_journal_year 1980
_chemical_formula_sum 'C8 K5 N8 Nb'
_chemical_name_systematic 'K5 (Nb (C N)8)'
_space_group_IT_number 82
_symmetry_space_group_name_Hall 'I -4'
_symmetry_space_group_name_H-M 'I -4'
_cell_angle_alpha 90
_cell_angle_beta 90
_cell_angle_gamma 90
_cell_formula_units_Z 2
_cell_length_a 9.22
_cell_length_b 9.22
_cell_length_c 9.144
_cell_volume 777.317
_citation_journal_id_ASTM JCCCAT
_cod_data_source_file Hursthouse_JCCCAT_1980_82.cif
_cod_data_source_block C8K5N8Nb1
_cod_original_cell_volume 777.3168
_cod_original_formula_sum 'C8 K5 N8 Nb1'
_cod_database_code 7117499

loop_
_symmetry_equiv_pos_as_xyz
x,y,z
y,-x,-z
-x,-y,z
-y,x,-z
x+1/2,y+1/2,z+1/2
y+1/2,-x+1/2,-z+1/2
-x+1/2,-y+1/2,z+1/2
-y+1/2,x+1/2,-z+1/2

loop_
_atom_site_label
_atom_site_type_symbol
_atom_site_fract_x
_atom_site_fract_y
_atom_site_fract_z
_atom_site_occupancy
_atom_site_U_iso_or_equiv
C1 C+2 0.2266 -0.0656 0.0597 1 0.0
Nb1 Nb+3 0 0 0 1 0.0
N1 N-3 0.3455 -0.1001 0.0815 1 0.0
C2 C+2 0.0353 0.1367 0.2049 1 0.0
N2 N-3 0.0475 0.2027 0.3112 1 0.0
K1 K+1 0 0.5 0.25 1 0.0
K2 K+1 0.3734 0.2326 0.1048 1 0.0
